data_4032295
loop_
_publ_author_name
'Zhu, Qiuhua'
'Ye, Ziwei'
'Yang, Weijie'
'Cai, Xiaotie'
'Tang, Ben Zhong'

_publ_section_title
;
 One-Pot Synthesis and Structure-Property Relationship of Aminomaleimides:
 Fluorescence Efficiencies in Monomers and Aggregates Easily Tuned by
 Switch of Aryl and Alkyl.
;
_journal_issue 2
_journal_name_full 'The Journal of organic chemistry'
_journal_page_first 1096
_journal_page_last 1104
_journal_paper_doi 10.1021/acs.joc.6b02706
_journal_volume 82
_journal_year 2017
_chemical_formula_moiety 'C12 H12 N2 O2'
_chemical_formula_sum 'C12 H12 N2 O2'
_chemical_formula_weight 216.24
_chemical_name_systematic
;
 ? 
;
_space_group_crystal_system monoclinic
_space_group_IT_number 14
_space_group_name_Hall '-P 2yn'
_space_group_name_H-M_alt 'P 1 21/n 1'
_symmetry_space_group_name_Hall '-P 2yn'
_symmetry_space_group_name_H-M 'P 1 21/n 1'
_atom_sites_solution_hydrogens geom
_audit_creation_date 2016-10-30
_audit_creation_method
;
Olex2 1.2-beta
(compiled 2016.09.09 svn.r3337 for OlexSys, GUI svn.r5227)
;
_cell_angle_alpha 90
_cell_angle_beta 98.33(3)
_cell_angle_gamma 90
_cell_formula_units_Z 4
_cell_length_a 5.5636(11)
_cell_length_b 19.244(4)
_cell_length_c 10.159(2)
_cell_measurement_reflns_used 2016
_cell_measurement_temperature 298
_cell_measurement_theta_max 20
_cell_measurement_theta_min 2
_cell_volume 1076.2(4)
_computing_molecular_graphics 'Olex2 (Dolomanov et al., 2009)'
_computing_publication_material 'Olex2 (Dolomanov et al., 2009)'
_computing_structure_refinement 'ShelXL (Sheldrick, 2015)'
_computing_structure_solution 'SHELXS-97 (Sheldrick, 1990)'
_diffrn_ambient_temperature 298
_diffrn_measured_fraction_theta_full 0.998
_diffrn_measured_fraction_theta_max 0.998
_diffrn_measurement_device_type 'Bruker P4'
_diffrn_measurement_method '\w scans'
_diffrn_radiation_monochromator graphite
_diffrn_radiation_type MoK\a
_diffrn_radiation_wavelength 0.71073
_diffrn_reflns_av_R_equivalents 0.0530
_diffrn_reflns_av_unetI/netI 0.0416
_diffrn_reflns_Laue_measured_fraction_full 0.998
_diffrn_reflns_Laue_measured_fraction_max 0.998
_diffrn_reflns_limit_h_max 6
_diffrn_reflns_limit_h_min -6
_diffrn_reflns_limit_k_max 23
_diffrn_reflns_limit_k_min -22
_diffrn_reflns_limit_l_max 12
_diffrn_reflns_limit_l_min -12
_diffrn_reflns_number 8433
_diffrn_reflns_point_group_measured_fraction_full 0.998
_diffrn_reflns_point_group_measured_fraction_max 0.998
_diffrn_reflns_theta_full 25.242
_diffrn_reflns_theta_max 25.346
_diffrn_reflns_theta_min 3.768
_exptl_absorpt_coefficient_mu 0.093
_exptl_absorpt_correction_T_max 0.9808
_exptl_absorpt_correction_T_min 0.9718
_exptl_absorpt_correction_type multi-scan
_exptl_absorpt_process_details SADABS
_exptl_crystal_colour colourless
_exptl_crystal_colour_primary colourless
_exptl_crystal_density_diffrn 1.335
_exptl_crystal_density_method 'not measured'
_exptl_crystal_description block
_exptl_crystal_F_000 456
_exptl_crystal_size_max 0.31
_exptl_crystal_size_mid 0.26
_exptl_crystal_size_min 0.21
_refine_diff_density_max 0.546
_refine_diff_density_min -0.244
_refine_diff_density_rms 0.052
_refine_ls_extinction_method none
_refine_ls_goodness_of_fit_ref 1.039
_refine_ls_hydrogen_treatment constr
_refine_ls_matrix_type full
_refine_ls_number_parameters 165
_refine_ls_number_reflns 1969
_refine_ls_number_restraints 6
_refine_ls_restrained_S_all 1.052
_refine_ls_R_factor_all 0.1320
_refine_ls_R_factor_gt 0.0850
_refine_ls_shift/su_max 0.000
_refine_ls_shift/su_mean 0.000
_refine_ls_structure_factor_coef Fsqd
_refine_ls_weighting_details 'w=1/[\s^2^(Fo^2^)+(0.0915P)^2^+1.5088P] where P=(Fo^2^+2Fc^2^)/3'
_refine_ls_weighting_scheme calc
_refine_ls_wR_factor_gt 0.2114
_refine_ls_wR_factor_ref 0.2392
_reflns_Friedel_coverage 0.000
_reflns_number_gt 1208
_reflns_number_total 1969
_reflns_threshold_expression 'I > 2\s(I)'
_cod_data_source_file jo6b02706_si_005.cif
_cod_data_source_block 1
_cod_database_code 4032295
_shelx_space_group_comment
;
The symmetry employed for this shelxl refinement is uniquely defined
by the following loop, which should always be used as a source of
symmetry information in preference to the above space-group names.
They are only intended as comments.
;
_shelx_estimated_absorpt_t_max 0.981
_shelx_estimated_absorpt_t_min 0.972
_olex2_refinement_description
;
1. Fixed Uiso
 At 1.2 times of:
  All C(H) groups, All C(H,H) groups, All N(H) groups
 At 1.5 times of:
  All C(H,H,H) groups
2. Rigid body (RIGU) restrains
 C2, C3, C8, C9
 with sigma for 1-2 distances of 0.004 and sigma for 1-3 distances of 0.004
3. Others
 Sof(H8)=Sof(C7A)=Sof(H7AA)=Sof(H7AB)=Sof(N1A)=Sof(H1A)=1-FVAR(1)
 Sof(C7)=Sof(H7A)=Sof(H7B)=Sof(H9)=Sof(N1)=Sof(H1)=FVAR(1)
4.a Secondary CH2 refined with riding coordinates:
 C7(H7A,H7B), C7A(H7AA,H7AB)
4.b Aromatic/amide H refined with riding coordinates:
 C2(H2), C3(H3), C4(H4), C5(H5), C6(H6), C8(H8), C9(H9), N1(H1), N1A(H1A)
4.c Idealised Me refined as rotating group:
 C12(H12A,H12B,H12C)
;
_shelx_shelxl_version_number 2014/7
_olex2_submission_special_instructions 'No special instructions were received'

loop_
_space_group_symop_operation_xyz
'x, y, z'
'-x+1/2, y+1/2, -z+1/2'
'-x, -y, -z'
'x-1/2, -y-1/2, z-1/2'

loop_
_atom_site_label
_atom_site_type_symbol
_atom_site_fract_x
_atom_site_fract_y
_atom_site_fract_z
_atom_site_U_iso_or_equiv
_atom_site_adp_type
_atom_site_occupancy
_atom_site_site_symmetry_order
_atom_site_calc_flag
_atom_site_refinement_flags_posn
_atom_site_refinement_flags_adp
_atom_site_refinement_flags_occupancy
_atom_site_disorder_assembly
_atom_site_disorder_group
C1 C 0.4436(8) 0.8376(2) 0.2805(5) 0.0581(12) Uani 1 1 d . . . . .
C2 C 0.4894(10) 0.7935(3) 0.1714(5) 0.0756(14) Uani 1 1 d . U . . .
H2 H 0.6162 0.8031 0.1237 0.091 Uiso 1 1 calc R . . . .
C3 C 0.3396(10) 0.7364(2) 0.1396(5) 0.0737(14) Uani 1 1 d . U . . .
H3 H 0.3653 0.7083 0.0685 0.088 Uiso 1 1 calc R . . . .
C4 C 0.1615(10) 0.7210(3) 0.2075(5) 0.0787(15) Uani 1 1 d . . . . .
H4 H 0.0626 0.6828 0.1825 0.094 Uiso 1 1 calc R . . . .
C5 C 0.1221(10) 0.7590(3) 0.3107(6) 0.0807(16) Uani 1 1 d . . . . .
H5 H 0.0003 0.7462 0.3596 0.097 Uiso 1 1 calc R . . . .
C6 C 0.2571(9) 0.8165(2) 0.3459(5) 0.0654(13) Uani 1 1 d . . . . .
H6 H 0.2218 0.8428 0.4175 0.079 Uiso 1 1 calc R . . . .
C7 C 0.5829(10) 0.9024(3) 0.3048(6) 0.0584(16) Uani 0.820(8) 1 d . . P A 1
H7A H 0.5785 0.9175 0.3956 0.070 Uiso 0.820(8) 1 calc R . P A 1
H7B H 0.7510 0.8936 0.2950 0.070 Uiso 0.820(8) 1 calc R . P A 1
C8 C 0.2985(8) 0.9971(2) 0.2350(5) 0.0613(12) Uani 1 1 d . U . . .
H8 H 0.4298 0.9673 0.2336 0.074 Uiso 0.180(8) 1 calc R . P A 2
C9 C 0.1733(9) 1.0037(3) 0.3360(5) 0.0706(14) Uani 1 1 d . U . . .
H9 H 0.1981 0.9790 0.4155 0.085 Uiso 0.820(8) 1 calc R . P A 1
C10 C -0.0045(8) 1.0551(2) 0.3000(5) 0.0568(11) Uani 1 1 d . . . . .
C11 C 0.1958(7) 1.0459(2) 0.1202(5) 0.0542(11) Uani 1 1 d . . . . .
C12 C -0.1480(9) 1.1297(2) 0.0987(5) 0.0676(13) Uani 1 1 d . . . . .
H12A H -0.3023 1.1288 0.1304 0.101 Uiso 1 1 calc GR . . . .
H12B H -0.1702 1.1192 0.0054 0.101 Uiso 1 1 calc GR . . . .
H12C H -0.0773 1.1751 0.1130 0.101 Uiso 1 1 calc GR . . . .
N1 N 0.4877(7) 0.9576(2) 0.2138(4) 0.0534(13) Uani 0.820(8) 1 d . . P A 1
H1 H 0.5551 0.9651 0.1441 0.064 Uiso 0.820(8) 1 calc R . P A 1
N2 N 0.0109(6) 1.07894(17) 0.1697(3) 0.0496(9) Uani 1 1 d . . . . .
O1 O -0.1528(7) 1.0776(2) 0.3646(3) 0.0870(12) Uani 1 1 d . . . . .
O2 O 0.2528(6) 1.05462(18) 0.0140(3) 0.0766(11) Uani 1 1 d . . . . .
C7A C 0.516(5) 0.9109(11) 0.403(2) 0.054(7) Uani 0.180(8) 1 d . . P A 2
H7AA H 0.5481 0.8918 0.4921 0.064 Uiso 0.180(8) 1 calc R . P A 2
H7AB H 0.6623 0.9342 0.3849 0.064 Uiso 0.180(8) 1 calc R . P A 2
N1A N 0.328(4) 0.9595(11) 0.3974(19) 0.067(7) Uani 0.180(8) 1 d . . P A 2
H1A H 0.2991 0.9611 0.4782 0.080 Uiso 0.180(8) 1 calc R . P A 2

loop_
_atom_site_aniso_label
_atom_site_aniso_U_11
_atom_site_aniso_U_22
_atom_site_aniso_U_33
_atom_site_aniso_U_23
_atom_site_aniso_U_13
_atom_site_aniso_U_12
C1 0.055(2) 0.052(2) 0.064(3) 0.019(2) -0.002(2) 0.002(2)
C2 0.078(3) 0.082(3) 0.072(3) 0.028(3) 0.025(3) 0.016(3)
C3 0.103(4) 0.054(3) 0.064(3) 0.003(2) 0.012(3) 0.010(3)
C4 0.084(4) 0.079(3) 0.071(3) 0.004(3) 0.004(3) -0.007(3)
C5 0.077(3) 0.071(3) 0.097(4) -0.003(3) 0.026(3) -0.010(3)
C6 0.072(3) 0.061(3) 0.067(3) -0.001(2) 0.023(3) 0.007(2)
C7 0.055(3) 0.056(3) 0.062(4) 0.004(3) -0.001(3) 0.004(3)
C8 0.052(2) 0.036(2) 0.092(3) -0.004(2) -0.004(2) -0.0027(19)
C9 0.080(3) 0.067(3) 0.066(3) -0.001(3) 0.016(3) -0.009(3)
C10 0.064(3) 0.048(2) 0.058(3) -0.002(2) 0.010(2) -0.009(2)
C11 0.052(2) 0.050(2) 0.064(3) -0.010(2) 0.020(2) -0.0117(19)
C12 0.069(3) 0.061(3) 0.072(3) -0.003(2) 0.006(3) 0.009(2)
N1 0.054(3) 0.052(2) 0.057(3) 0.000(2) 0.019(2) -0.001(2)
N2 0.0545(19) 0.0461(18) 0.050(2) 0.0018(15) 0.0128(16) 0.0028(15)
O1 0.111(3) 0.089(2) 0.072(2) -0.0139(19) 0.048(2) -0.019(2)
O2 0.085(2) 0.080(2) 0.074(2) -0.0109(18) 0.0418(19) -0.0089(18)
C7A 0.070(15) 0.048(12) 0.042(15) 0.023(11) 0.004(12) 0.019(11)
N1A 0.095(17) 0.067(13) 0.037(11) 0.023(10) 0.005(11) 0.030(12)

loop_
_atom_type_symbol
_atom_type_description
_atom_type_scat_dispersion_real
_atom_type_scat_dispersion_imag
_atom_type_scat_source
C C 0.0033 0.0016 'International Tables Vol C Tables 4.2.6.8 and 6.1.1.4'
H H 0.0000 0.0000 'International Tables Vol C Tables 4.2.6.8 and 6.1.1.4'
N N 0.0061 0.0033 'International Tables Vol C Tables 4.2.6.8 and 6.1.1.4'
O O 0.0106 0.0060 'International Tables Vol C Tables 4.2.6.8 and 6.1.1.4'

loop_
_geom_angle_atom_site_label_1
_geom_angle_atom_site_label_2
_geom_angle_atom_site_label_3
_geom_angle
C2 C1 C7 118.6(5)
C2 C1 C7A 154.1(9)
C6 C1 C2 115.3(4)
C6 C1 C7 125.9(5)
C6 C1 C7A 90.3(9)
C1 C2 H2 120.8
C3 C2 C1 118.4(4)
C3 C2 H2 120.8
C2 C3 H3 119.1
C4 C3 C2 121.8(5)
C4 C3 H3 119.1
C3 C4 H4 119.6
C3 C4 C5 120.8(5)
C5 C4 H4 119.6
C4 C5 H5 119.6
C4 C5 C6 120.8(5)
C6 C5 H5 119.6
C1 C6 H6 118.6
C5 C6 C1 122.8(5)
C5 C6 H6 118.6
C1 C7 H7A 109.2
C1 C7 H7B 109.2
H7A C7 H7B 107.9
N1 C7 C1 112.2(4)
N1 C7 H7A 109.2
N1 C7 H7B 109.2
C9 C8 H8 124.8
C9 C8 C11 110.4(4)
C9 C8 N1 133.6(5)
C11 C8 H8 124.8
N1 C8 C11 116.0(4)
C8 C9 H9 126.5
C8 C9 C10 107.1(5)
C10 C9 H9 126.5
N1A C9 C8 85.6(10)
N1A C9 C10 166.6(10)
C9 C10 N2 109.6(4)
O1 C10 C9 128.3(5)
O1 C10 N2 122.1(4)
N2 C11 C8 102.8(4)
O2 C11 C8 131.2(4)
O2 C11 N2 126.0(4)
H12A C12 H12B 109.5
H12A C12 H12C 109.5
H12B C12 H12C 109.5
N2 C12 H12A 109.5
N2 C12 H12B 109.5
N2 C12 H12C 109.5
C7 N1 H1 118.9
C8 N1 C7 122.2(4)
C8 N1 H1 118.9
C10 N2 C12 125.0(4)
C11 N2 C10 110.1(4)
C11 N2 C12 124.9(4)
C1 C7A H7AA 109.0
C1 C7A H7AB 109.0
H7AA C7A H7AB 107.8
N1A C7A C1 112.8(17)
N1A C7A H7AA 109.0
N1A C7A H7AB 109.0
C9 N1A C7A 153.4(19)
C9 N1A H1A 103.3
C7A N1A H1A 103.3

loop_
_geom_bond_atom_site_label_1
_geom_bond_atom_site_label_2
_geom_bond_distance
C1 C2 1.448(7)
C1 C6 1.372(6)
C1 C7 1.470(7)
C1 C7A 1.88(3)
C2 H2 0.9300
C2 C3 1.388(7)
C3 H3 0.9300
C3 C4 1.321(7)
C4 H4 0.9300
C4 C5 1.323(7)
C5 H5 0.9300
C5 C6 1.356(7)
C6 H6 0.9300
C7 H7A 0.9700
C7 H7B 0.9700
C7 N1 1.457(7)
C8 H8 0.9300
C8 C9 1.327(6)
C8 C11 1.541(7)
C8 N1 1.341(6)
C9 H9 0.9300
C9 C10 1.409(7)
C9 N1A 1.304(19)
C10 N2 1.415(5)
C10 O1 1.207(5)
C11 N2 1.366(5)
C11 O2 1.179(5)
C12 H12A 0.9600
C12 H12B 0.9600
C12 H12C 0.9600
C12 N2 1.439(5)
N1 H1 0.8600
C7A H7AA 0.9700
C7A H7AB 0.9700
C7A N1A 1.40(3)
N1A H1A 0.8600

loop_
_geom_torsion_atom_site_label_1
_geom_torsion_atom_site_label_2
_geom_torsion_atom_site_label_3
_geom_torsion_atom_site_label_4
_geom_torsion
C1 C2 C3 C4 -1.3(7)
C1 C7 N1 C8 82.7(6)
C1 C7A N1A C9 -55(5)
C2 C1 C6 C5 -0.8(7)
C2 C1 C7 N1 79.3(6)
C2 C1 C7A N1A 124.3(18)
C2 C3 C4 C5 -1.2(9)
C3 C4 C5 C6 2.7(9)
C4 C5 C6 C1 -1.7(8)
C6 C1 C2 C3 2.2(6)
C6 C1 C7 N1 -95.4(6)
C6 C1 C7A N1A -64.4(17)
C7 C1 C2 C3 -173.0(4)
C7 C1 C6 C5 174.1(5)
C8 C9 C10 N2 1.8(5)
C8 C9 C10 O1 -178.5(5)
C8 C9 N1A C7A -11(5)
C8 C11 N2 C10 0.2(4)
C8 C11 N2 C12 -178.7(4)
C9 C8 C11 N2 0.9(5)
C9 C8 C11 O2 -178.6(5)
C9 C8 N1 C7 7.9(8)
C9 C10 N2 C11 -1.2(5)
C9 C10 N2 C12 177.7(4)
C10 C9 N1A C7A -172(3)
C11 C8 C9 C10 -1.6(5)
C11 C8 C9 N1A -177.0(11)
C11 C8 N1 C7 -171.4(4)
N1 C8 C9 C10 179.0(5)
N1 C8 C11 N2 -179.6(4)
N1 C8 C11 O2 0.8(7)
O1 C10 N2 C11 179.0(4)
O1 C10 N2 C12 -2.0(7)
O2 C11 N2 C10 179.8(4)
O2 C11 N2 C12 0.8(7)
C7A C1 C2 C3 172.6(15)
C7A C1 C6 C5 -176.6(8)
N1A C9 C10 N2 162(5)
N1A C9 C10 O1 -19(5)
